data_7131340
loop_
_publ_author_name
'Dhanaji, Jadhav Rahul'
'Samatha, Polasani'
'Raju, Silver'
'Mainkar, Prathama S.'
'Adepu, Raju'
'Chandrasekhar, Srivari'

_publ_section_title
;
 Substitution controlled aryne insertion: synthesis of
 diarylmethane/chromones.
;
_journal_issue 18
_journal_name_full 'Chemical communications (Cambridge, England)'
_journal_page_first 2648
_journal_page_last 2651
_journal_paper_doi 10.1039/d2cc05992d
_journal_volume 59
_journal_year 2023
_chemical_formula_sum 'C21 H20 N0 O6'
_chemical_formula_weight 368.37
_space_group_crystal_system monoclinic
_space_group_IT_number 15
_space_group_name_Hall '-C 2yc'
_space_group_name_H-M_alt 'C 1 2/c 1'
_atom_sites_solution_hydrogens geom
_audit_creation_method SHELXL-2018/3
_audit_update_record
;
2022-08-10 deposited with the CCDC.	2023-01-19 downloaded from the CCDC.
;
_cell_angle_alpha 90
_cell_angle_beta 101.819(7)
_cell_angle_gamma 90
_cell_formula_units_Z 8
_cell_length_a 24.577(3)
_cell_length_b 8.2885(10)
_cell_length_c 18.262(3)
_cell_measurement_reflns_used 5565
_cell_measurement_temperature 303(2)
_cell_measurement_theta_max 30.6
_cell_measurement_theta_min 2.5
_cell_volume 3641.2(9)
_computing_structure_refinement 'SHELXL-2018/3 (Sheldrick, 2018)'
_computing_structure_solution 'SHELXT 2018/2 (Sheldrick, 2018)'
_diffrn_ambient_temperature 303(2)
_diffrn_measured_fraction_theta_full 0.997
_diffrn_measured_fraction_theta_max 0.996
_diffrn_measurement_device_type 'Bruker D8 QUEST PHOTON-III-C7'
_diffrn_measurement_method '\w and \f'
_diffrn_radiation_type MoK\a
_diffrn_radiation_wavelength 0.71073
_diffrn_reflns_av_R_equivalents 0.0461
_diffrn_reflns_av_unetI/netI 0.0398
_diffrn_reflns_Laue_measured_fraction_full 0.997
_diffrn_reflns_Laue_measured_fraction_max 0.996
_diffrn_reflns_limit_h_max 35
_diffrn_reflns_limit_h_min -33
_diffrn_reflns_limit_k_max 11
_diffrn_reflns_limit_k_min -10
_diffrn_reflns_limit_l_max 26
_diffrn_reflns_limit_l_min -26
_diffrn_reflns_number 32086
_diffrn_reflns_point_group_measured_fraction_full 0.997
_diffrn_reflns_point_group_measured_fraction_max 0.996
_diffrn_reflns_theta_full 25.242
_diffrn_reflns_theta_max 30.582
_diffrn_reflns_theta_min 2.546
_diffrn_source microfocus
_exptl_absorpt_coefficient_mu 0.099
_exptl_crystal_density_diffrn 1.344
_exptl_crystal_description Plate
_exptl_crystal_F_000 1552
_exptl_crystal_size_max 0.280
_exptl_crystal_size_mid 0.110
_exptl_crystal_size_min 0.100
_refine_diff_density_max 0.256
_refine_diff_density_min -0.243
_refine_diff_density_rms 0.040
_refine_ls_extinction_method none
_refine_ls_goodness_of_fit_ref 1.004
_refine_ls_hydrogen_treatment constr
_refine_ls_matrix_type full
_refine_ls_number_parameters 248
_refine_ls_number_reflns 5565
_refine_ls_number_restraints 0
_refine_ls_restrained_S_all 1.004
_refine_ls_R_factor_all 0.0991
_refine_ls_R_factor_gt 0.0536
_refine_ls_shift/su_max 0.000
_refine_ls_shift/su_mean 0.000
_refine_ls_structure_factor_coef Fsqd
_refine_ls_weighting_details 'w=1/[\s^2^(Fo^2^)+(0.1170P)^2^+0.9643P] where P=(Fo^2^+2Fc^2^)/3'
_refine_ls_weighting_scheme calc
_refine_ls_wR_factor_gt 0.1645
_refine_ls_wR_factor_ref 0.2097
_reflns_Friedel_coverage 0.000
_reflns_number_gt 3257
_reflns_number_total 5565
_reflns_threshold_expression 'I > 2\s(I)'
_cod_data_source_file d2cc05992d2.cif
_cod_data_source_block datam_CCDC1
_cod_original_cell_volume 3641.2(8)
_cod_original_sg_symbol_H-M 'C 2/c'
_cod_database_code 7131340
_shelx_shelxl_version_number 2018/3
_shelx_space_group_comment
;
The symmetry employed for this shelxl refinement is uniquely defined
by the following loop, which should always be used as a source of
symmetry information in preference to the above space-group names.
They are only intended as comments.
;
_shelx_estimated_absorpt_t_min 0.973
_shelx_estimated_absorpt_t_max 0.990

loop_
_space_group_symop_operation_xyz
'x, y, z'
'-x, y, -z+1/2'
'x+1/2, y+1/2, z'
'-x+1/2, y+1/2, -z+1/2'
'-x, -y, -z'
'x, -y, z-1/2'
'-x+1/2, -y+1/2, -z'
'x+1/2, -y+1/2, z-1/2'

loop_
_atom_site_label
_atom_site_type_symbol
_atom_site_fract_x
_atom_site_fract_y
_atom_site_fract_z
_atom_site_U_iso_or_equiv
_atom_site_adp_type
_atom_site_occupancy
_atom_site_site_symmetry_order
_atom_site_calc_flag
_atom_site_refinement_flags_posn
_atom_site_refinement_flags_adp
_atom_site_refinement_flags_occupancy
_atom_site_disorder_assembly
_atom_site_disorder_group
O3 O 0.65579(5) 0.86860(14) 0.56678(7) 0.0516(3) Uani 1 1 d . . . . .
O5 O 0.54811(5) 0.45445(17) 0.56123(9) 0.0681(4) Uani 1 1 d . . . . .
O1 O 0.69559(6) 0.56735(17) 0.36108(8) 0.0648(4) Uani 1 1 d . . . . .
O6 O 0.56100(7) 0.96785(18) 0.85118(8) 0.0705(4) Uani 1 1 d . . . . .
O2 O 0.64785(6) 0.43008(16) 0.46688(8) 0.0702(4) Uani 1 1 d . . . . .
O4 O 0.62562(6) 0.34539(16) 0.62790(9) 0.0669(4) Uani 1 1 d . . . . .
C12 C 0.60235(7) 0.4514(2) 0.58902(10) 0.0479(4) Uani 1 1 d . . . . .
C5 C 0.69180(7) 0.9997(2) 0.47504(11) 0.0509(4) Uani 1 1 d . . . . .
H5 H 0.691017 1.094692 0.501926 0.061 Uiso 1 1 calc R U . . .
C1 C 0.67370(7) 0.7083(2) 0.46362(10) 0.0459(4) Uani 1 1 d . . . . .
C10 C 0.63001(7) 0.5950(2) 0.56287(10) 0.0456(4) Uani 1 1 d . . . . .
C6 C 0.67382(7) 0.8548(2) 0.50055(10) 0.0463(4) Uani 1 1 d . . . . .
C9 C 0.63298(6) 0.74108(19) 0.59679(10) 0.0443(4) Uani 1 1 d . . . . .
C11 C 0.65125(7) 0.5654(2) 0.49474(10) 0.0486(4) Uani 1 1 d . . . . .
C4 C 0.71074(7) 0.9992(2) 0.40921(11) 0.0514(4) Uani 1 1 d . . . . .
C15 C 0.61423(7) 0.7926(2) 0.66447(10) 0.0460(4) Uani 1 1 d . . . . .
C18 C 0.57827(8) 0.9027(2) 0.79173(11) 0.0539(4) Uani 1 1 d . . . . .
C3 C 0.71255(8) 0.8541(2) 0.37116(11) 0.0540(4) Uani 1 1 d . . . . .
H3 H 0.726136 0.853876 0.327225 0.065 Uiso 1 1 calc R U . . .
C2 C 0.69474(7) 0.7106(2) 0.39681(10) 0.0498(4) Uani 1 1 d . . . . .
C8 C 0.72920(9) 1.1539(2) 0.37866(13) 0.0648(5) Uani 1 1 d . . . . .
H8A H 0.716321 1.156494 0.325369 0.097 Uiso 1 1 calc R U . . .
H8B H 0.769052 1.159859 0.390323 0.097 Uiso 1 1 calc R U . . .
H8C H 0.714014 1.243908 0.400798 0.097 Uiso 1 1 calc R U . . .
C16 C 0.60718(8) 0.9577(2) 0.67687(11) 0.0561(5) Uani 1 1 d . . . . .
H16 H 0.614814 1.032375 0.642318 0.067 Uiso 1 1 calc R U . . .
C13 C 0.51427(9) 0.3181(3) 0.57793(15) 0.0732(6) Uani 1 1 d . . . . .
H13A H 0.487451 0.287863 0.533330 0.088 Uiso 1 1 calc R U . . .
H13B H 0.537916 0.225815 0.594173 0.088 Uiso 1 1 calc R U . . .
C19 C 0.58667(8) 0.7391(2) 0.78193(11) 0.0586(5) Uani 1 1 d . . . . .
H19 H 0.580345 0.665302 0.817614 0.070 Uiso 1 1 calc R U . . .
C17 C 0.58929(9) 1.0108(2) 0.73884(12) 0.0628(5) Uani 1 1 d . . . . .
H17 H 0.584471 1.120726 0.745496 0.075 Uiso 1 1 calc R U . . .
C20 C 0.60444(8) 0.6865(2) 0.71898(11) 0.0543(4) Uani 1 1 d . . . . .
H20 H 0.609993 0.576694 0.713012 0.065 Uiso 1 1 calc R U . . .
C7 C 0.72067(10) 0.5628(3) 0.29761(12) 0.0688(6) Uani 1 1 d . . . . .
H7A H 0.720360 0.454010 0.279435 0.103 Uiso 1 1 calc R U . . .
H7B H 0.758347 0.600195 0.311425 0.103 Uiso 1 1 calc R U . . .
H7C H 0.700261 0.630944 0.259084 0.103 Uiso 1 1 calc R U . . .
C21 C 0.54760(11) 0.8629(3) 0.90630(14) 0.0782(7) Uani 1 1 d . . . . .
H21A H 0.518068 0.791907 0.883554 0.117 Uiso 1 1 calc R U . . .
H21B H 0.535926 0.925317 0.944597 0.117 Uiso 1 1 calc R U . . .
H21C H 0.579738 0.800331 0.928032 0.117 Uiso 1 1 calc R U . . .
C14 C 0.48565(14) 0.3657(3) 0.6364(2) 0.1074(10) Uani 1 1 d . . . . .
H14A H 0.512423 0.390502 0.681079 0.161 Uiso 1 1 calc R U . . .
H14B H 0.462304 0.278857 0.646223 0.161 Uiso 1 1 calc R U . . .
H14C H 0.463254 0.459163 0.620589 0.161 Uiso 1 1 calc R U . . .

loop_
_atom_site_aniso_label
_atom_site_aniso_U_11
_atom_site_aniso_U_22
_atom_site_aniso_U_33
_atom_site_aniso_U_23
_atom_site_aniso_U_13
_atom_site_aniso_U_12
O3 0.0638(7) 0.0404(6) 0.0543(7) 0.0020(5) 0.0206(6) -0.0103(5)
O5 0.0494(7) 0.0590(8) 0.0937(10) 0.0291(7) 0.0099(7) -0.0091(6)
O1 0.0886(10) 0.0568(8) 0.0555(8) -0.0050(6) 0.0306(7) -0.0128(7)
O6 0.0926(10) 0.0613(9) 0.0658(9) 0.0031(7) 0.0352(8) 0.0173(7)
O2 0.0986(11) 0.0473(8) 0.0734(9) -0.0123(7) 0.0377(8) -0.0203(7)
O4 0.0667(8) 0.0475(8) 0.0830(10) 0.0209(7) 0.0069(7) -0.0019(6)
C12 0.0542(9) 0.0404(9) 0.0503(9) 0.0033(7) 0.0135(7) -0.0046(7)
C5 0.0559(10) 0.0424(9) 0.0551(10) 0.0050(7) 0.0134(8) -0.0069(7)
C1 0.0471(8) 0.0429(9) 0.0475(9) 0.0044(7) 0.0091(7) -0.0068(7)
C10 0.0474(8) 0.0407(8) 0.0491(9) 0.0058(7) 0.0110(7) -0.0038(7)
C6 0.0482(8) 0.0455(9) 0.0455(9) 0.0049(7) 0.0099(7) -0.0046(7)
C9 0.0454(8) 0.0384(8) 0.0495(9) 0.0068(7) 0.0103(7) -0.0031(6)
C11 0.0523(9) 0.0424(9) 0.0520(9) 0.0007(7) 0.0127(7) -0.0078(7)
C4 0.0494(9) 0.0483(9) 0.0571(10) 0.0109(8) 0.0125(8) -0.0036(7)
C15 0.0471(8) 0.0409(9) 0.0507(9) 0.0043(7) 0.0118(7) -0.0001(7)
C18 0.0577(10) 0.0520(10) 0.0544(10) 0.0027(8) 0.0167(8) 0.0078(8)
C3 0.0573(10) 0.0568(11) 0.0493(10) 0.0098(8) 0.0142(8) -0.0047(8)
C2 0.0539(9) 0.0504(10) 0.0450(9) 0.0006(7) 0.0096(7) -0.0059(8)
C8 0.0729(12) 0.0538(11) 0.0732(13) 0.0170(9) 0.0278(10) -0.0050(9)
C16 0.0727(12) 0.0416(9) 0.0567(11) 0.0101(8) 0.0198(9) 0.0063(8)
C13 0.0640(12) 0.0579(12) 0.0984(17) 0.0209(11) 0.0181(11) -0.0093(9)
C19 0.0739(11) 0.0469(10) 0.0608(11) 0.0086(8) 0.0272(9) 0.0018(9)
C17 0.0832(13) 0.0405(10) 0.0686(13) 0.0050(8) 0.0243(10) 0.0123(9)
C20 0.0691(11) 0.0392(9) 0.0589(11) 0.0051(7) 0.0232(9) 0.0008(8)
C7 0.0850(14) 0.0731(14) 0.0536(11) -0.0069(10) 0.0264(10) -0.0129(11)
C21 0.0913(16) 0.0823(17) 0.0697(14) 0.0070(12) 0.0370(12) 0.0129(12)
C14 0.123(2) 0.0821(19) 0.137(3) 0.0010(18) 0.074(2) -0.0219(17)

loop_
_atom_type_symbol
_atom_type_description
_atom_type_scat_dispersion_real
_atom_type_scat_dispersion_imag
_atom_type_scat_source
C C 0.0033 0.0016 'International Tables Vol C Tables 4.2.6.8 and 6.1.1.4'
H H 0.0000 0.0000 'International Tables Vol C Tables 4.2.6.8 and 6.1.1.4'
N N 0.0061 0.0033 'International Tables Vol C Tables 4.2.6.8 and 6.1.1.4'
O O 0.0106 0.0060 'International Tables Vol C Tables 4.2.6.8 and 6.1.1.4'

loop_
_geom_angle_atom_site_label_1
_geom_angle_atom_site_label_2
_geom_angle_atom_site_label_3
_geom_angle
_geom_angle_site_symmetry_1
_geom_angle_site_symmetry_3
_geom_angle_publ_flag
C9 O3 C6 121.47(14) . . ?
C12 O5 C13 118.20(15) . . ?
C2 O1 C7 117.89(15) . . ?
C18 O6 C21 118.68(17) . . ?
O4 C12 O5 124.14(16) . . ?
O4 C12 C10 125.39(16) . . ?
O5 C12 C10 110.43(14) . . ?
C4 C5 C6 118.50(17) . . ?
C4 C5 H5 120.8 . . ?
C6 C5 H5 120.8 . . ?
C6 C1 C2 116.13(15) . . ?
C6 C1 C11 118.74(16) . . ?
C2 C1 C11 125.12(16) . . ?
C9 C10 C11 122.85(15) . . ?
C9 C10 C12 123.39(16) . . ?
C11 C10 C12 113.69(15) . . ?
O3 C6 C1 122.06(14) . . ?
O3 C6 C5 113.80(15) . . ?
C1 C6 C5 124.14(16) . . ?
C10 C9 O3 119.83(15) . . ?
C10 C9 C15 130.38(15) . . ?
O3 C9 C15 109.78(14) . . ?
O2 C11 C10 119.96(15) . . ?
O2 C11 C1 125.13(17) . . ?
C10 C11 C1 114.88(15) . . ?
C5 C4 C3 119.29(16) . . ?
C5 C4 C8 120.22(18) . . ?
C3 C4 C8 120.48(17) . . ?
C20 C15 C16 117.23(17) . . ?
C20 C15 C9 123.40(16) . . ?
C16 C15 C9 119.35(16) . . ?
O6 C18 C17 116.06(18) . . ?
O6 C18 C19 124.81(17) . . ?
C17 C18 C19 119.12(18) . . ?
C2 C3 C4 121.93(17) . . ?
C2 C3 H3 119.0 . . ?
C4 C3 H3 119.0 . . ?
O1 C2 C3 123.58(16) . . ?
O1 C2 C1 116.44(15) . . ?
C3 C2 C1 119.98(17) . . ?
C4 C8 H8A 109.5 . . ?
C4 C8 H8B 109.5 . . ?
H8A C8 H8B 109.5 . . ?
C4 C8 H8C 109.5 . . ?
H8A C8 H8C 109.5 . . ?
H8B C8 H8C 109.5 . . ?
C17 C16 C15 121.23(17) . . ?
C17 C16 H16 119.4 . . ?
C15 C16 H16 119.4 . . ?
C14 C13 O5 108.9(2) . . ?
C14 C13 H13A 109.9 . . ?
O5 C13 H13A 109.9 . . ?
C14 C13 H13B 109.9 . . ?
O5 C13 H13B 109.9 . . ?
H13A C13 H13B 108.3 . . ?
C20 C19 C18 119.75(17) . . ?
C20 C19 H19 120.1 . . ?
C18 C19 H19 120.1 . . ?
C16 C17 C18 120.73(18) . . ?
C16 C17 H17 119.6 . . ?
C18 C17 H17 119.6 . . ?
C19 C20 C15 121.88(17) . . ?
C19 C20 H20 119.1 . . ?
C15 C20 H20 119.1 . . ?
O1 C7 H7A 109.5 . . ?
O1 C7 H7B 109.5 . . ?
H7A C7 H7B 109.5 . . ?
O1 C7 H7C 109.5 . . ?
H7A C7 H7C 109.5 . . ?
H7B C7 H7C 109.5 . . ?
O6 C21 H21A 109.5 . . ?
O6 C21 H21B 109.5 . . ?
H21A C21 H21B 109.5 . . ?
O6 C21 H21C 109.5 . . ?
H21A C21 H21C 109.5 . . ?
H21B C21 H21C 109.5 . . ?
C13 C14 H14A 109.5 . . ?
C13 C14 H14B 109.5 . . ?
H14A C14 H14B 109.5 . . ?
C13 C14 H14C 109.5 . . ?
H14A C14 H14C 109.5 . . ?
H14B C14 H14C 109.5 . . ?

loop_
_geom_bond_atom_site_label_1
_geom_bond_atom_site_label_2
_geom_bond_distance
_geom_bond_site_symmetry_2
_geom_bond_publ_flag
O3 C9 1.3628(19) . ?
O3 C6 1.376(2) . ?
O5 C12 1.326(2) . ?
O5 C13 1.472(2) . ?
O1 C2 1.357(2) . ?
O1 C7 1.420(2) . ?
O6 C18 1.356(2) . ?
O6 C21 1.419(3) . ?
O2 C11 1.227(2) . ?
O4 C12 1.198(2) . ?
C12 C10 1.497(2) . ?
C5 C4 1.375(3) . ?
C5 C6 1.393(2) . ?
C5 H5 0.9300 . ?
C1 C6 1.389(2) . ?
C1 C2 1.420(3) . ?
C1 C11 1.469(2) . ?
C10 C9 1.355(2) . ?
C10 C11 1.465(3) . ?
C9 C15 1.468(3) . ?
C4 C3 1.394(3) . ?
C4 C8 1.504(2) . ?
C15 C20 1.386(2) . ?
C15 C16 1.403(3) . ?
C18 C17 1.384(3) . ?
C18 C19 1.389(3) . ?
C3 C2 1.382(2) . ?
C3 H3 0.9300 . ?
C8 H8A 0.9600 . ?
C8 H8B 0.9600 . ?
C8 H8C 0.9600 . ?
C16 C17 1.368(3) . ?
C16 H16 0.9300 . ?
C13 C14 1.448(4) . ?
C13 H13A 0.9700 . ?
C13 H13B 0.9700 . ?
C19 C20 1.381(3) . ?
C19 H19 0.9300 . ?
C17 H17 0.9300 . ?
C20 H20 0.9300 . ?
C7 H7A 0.9600 . ?
C7 H7B 0.9600 . ?
C7 H7C 0.9600 . ?
C21 H21A 0.9600 . ?
C21 H21B 0.9600 . ?
C21 H21C 0.9600 . ?
C14 H14A 0.9600 . ?
C14 H14B 0.9600 . ?
C14 H14C 0.9600 . ?

loop_
_geom_torsion_atom_site_label_1
_geom_torsion_atom_site_label_2
_geom_torsion_atom_site_label_3
_geom_torsion_atom_site_label_4
_geom_torsion
_geom_torsion_site_symmetry_1
_geom_torsion_site_symmetry_2
_geom_torsion_site_symmetry_3
_geom_torsion_site_symmetry_4
_geom_torsion_publ_flag
C13 O5 C12 O4 -1.1(3) . . . . ?
C13 O5 C12 C10 177.04(18) . . . . ?
O4 C12 C10 C9 -97.7(2) . . . . ?
O5 C12 C10 C9 84.2(2) . . . . ?
O4 C12 C10 C11 85.2(2) . . . . ?
O5 C12 C10 C11 -92.87(18) . . . . ?
C9 O3 C6 C1 -4.9(2) . . . . ?
C9 O3 C6 C5 175.09(14) . . . . ?
C2 C1 C6 O3 -178.46(14) . . . . ?
C11 C1 C6 O3 2.8(3) . . . . ?
C2 C1 C6 C5 1.5(3) . . . . ?
C11 C1 C6 C5 -177.23(16) . . . . ?
C4 C5 C6 O3 179.97(15) . . . . ?
C4 C5 C6 C1 0.0(3) . . . . ?
C11 C10 C9 O3 1.0(2) . . . . ?
C12 C10 C9 O3 -175.86(15) . . . . ?
C11 C10 C9 C15 -179.93(16) . . . . ?
C12 C10 C9 C15 3.2(3) . . . . ?
C6 O3 C9 C10 2.9(2) . . . . ?
C6 O3 C9 C15 -176.30(14) . . . . ?
C9 C10 C11 O2 179.34(17) . . . . ?
C12 C10 C11 O2 -3.5(2) . . . . ?
C9 C10 C11 C1 -2.8(2) . . . . ?
C12 C10 C11 C1 174.29(14) . . . . ?
C6 C1 C11 O2 178.62(18) . . . . ?
C2 C1 C11 O2 0.0(3) . . . . ?
C6 C1 C11 C10 0.9(2) . . . . ?
C2 C1 C11 C10 -177.70(15) . . . . ?
C6 C5 C4 C3 -1.4(3) . . . . ?
C6 C5 C4 C8 178.47(17) . . . . ?
C10 C9 C15 C20 20.3(3) . . . . ?
O3 C9 C15 C20 -160.59(16) . . . . ?
C10 C9 C15 C16 -161.72(18) . . . . ?
O3 C9 C15 C16 17.4(2) . . . . ?
C21 O6 C18 C17 178.3(2) . . . . ?
C21 O6 C18 C19 -3.3(3) . . . . ?
C5 C4 C3 C2 1.4(3) . . . . ?
C8 C4 C3 C2 -178.53(18) . . . . ?
C7 O1 C2 C3 5.7(3) . . . . ?
C7 O1 C2 C1 -174.80(16) . . . . ?
C4 C3 C2 O1 179.62(17) . . . . ?
C4 C3 C2 C1 0.2(3) . . . . ?
C6 C1 C2 O1 178.95(15) . . . . ?
C11 C1 C2 O1 -2.4(3) . . . . ?
C6 C1 C2 C3 -1.6(3) . . . . ?
C11 C1 C2 C3 177.10(16) . . . . ?
C20 C15 C16 C17 -2.5(3) . . . . ?
C9 C15 C16 C17 179.38(17) . . . . ?
C12 O5 C13 C14 101.9(3) . . . . ?
O6 C18 C19 C20 -179.93(18) . . . . ?
C17 C18 C19 C20 -1.6(3) . . . . ?
C15 C16 C17 C18 0.8(3) . . . . ?
O6 C18 C17 C16 179.72(19) . . . . ?
C19 C18 C17 C16 1.3(3) . . . . ?
C18 C19 C20 C15 -0.1(3) . . . . ?
C16 C15 C20 C19 2.1(3) . . . . ?
C9 C15 C20 C19 -179.82(17) . . . . ?
